data_7710247
loop_
_publ_author_name
'Schoening, Juliane'
'Ganesamoorthy, Chelladurai'
'W\"olper, Christoph'
'Solel, Ephrath'
'Schreiner, Peter R.'
'Schulz, Stephan'

_publ_section_title
;
 Synthesis, electronic nature, and reactivity of selected silylene
 carbonyl complexes
;
_journal_name_full 'Dalton Transactions'
_journal_paper_doi 10.1039/D2DT01335E
_journal_year 2022
_chemical_formula_sum 'C61 H88 Ga2 N4 O Si'
_chemical_formula_weight 1060.88
_space_group_crystal_system triclinic
_space_group_IT_number 2
_space_group_name_Hall '-P 1'
_space_group_name_H-M_alt 'P -1'
_atom_sites_solution_hydrogens geom
_atom_sites_solution_primary direct
_atom_sites_solution_secondary difmap
_audit_creation_method SHELXL-2017/1
_audit_update_record
;
2022-01-25 deposited with the CCDC.	2022-05-11 downloaded from the CCDC.
;
_cell_angle_alpha 79.3889(14)
_cell_angle_beta 84.2512(15)
_cell_angle_gamma 66.0199(13)
_cell_formula_units_Z 2
_cell_length_a 11.8953(3)
_cell_length_b 13.8148(3)
_cell_length_c 19.8705(6)
_cell_measurement_reflns_used 9840
_cell_measurement_temperature 100(2)
_cell_measurement_theta_max 80.30
_cell_measurement_theta_min 3.55
_cell_volume 2931.32(14)
_computing_cell_refinement 'Bruker APEX3(v2017.3-0)'
_computing_data_collection 'Bruker APEX3(v2017.3-0)'
_computing_data_reduction 'Bruker APEX3(v2017.3-0)'
_computing_molecular_graphics 'ORTEP/PLATON (Spek)'
_computing_publication_material 'BRUKER AXS SHELXTL (c) 2008 / Vers. 2008/4'
_computing_structure_refinement 'SHELXL-2017/1 (Sheldrick, 2017)'
_computing_structure_solution 'Bruker APEX3(v2017.3-0)'
_diffrn_ambient_temperature 100(2)
_diffrn_detector_area_resol_mean 7.3910
_diffrn_measured_fraction_theta_full 0.999
_diffrn_measured_fraction_theta_max 0.987
_diffrn_measurement_device_type 'Bruker D8 Venture (Photon II detector)'
_diffrn_measurement_method 'Data collection strategy APEX 3/Queen'
_diffrn_radiation_monochromator 'multilayer mirror'
_diffrn_radiation_type CuK\a
_diffrn_radiation_wavelength 1.54178
_diffrn_reflns_av_R_equivalents 0.0420
_diffrn_reflns_av_unetI/netI 0.0136
_diffrn_reflns_Laue_measured_fraction_full 0.999
_diffrn_reflns_Laue_measured_fraction_max 0.987
_diffrn_reflns_limit_h_max 12
_diffrn_reflns_limit_h_min -14
_diffrn_reflns_limit_k_max 17
_diffrn_reflns_limit_k_min -17
_diffrn_reflns_limit_l_max 25
_diffrn_reflns_limit_l_min -25
_diffrn_reflns_number 280503
_diffrn_reflns_point_group_measured_fraction_full 0.999
_diffrn_reflns_point_group_measured_fraction_max 0.987
_diffrn_reflns_theta_full 67.679
_diffrn_reflns_theta_max 81.691
_diffrn_reflns_theta_min 2.263
_diffrn_source 'micro-focus sealed tube'
_diffrn_source_type 'INCOATEC I\mS 3.0'
_exptl_absorpt_coefficient_mu 1.630
_exptl_absorpt_correction_T_max 0.75
_exptl_absorpt_correction_T_min 0.64
_exptl_absorpt_correction_type multi-scan
_exptl_absorpt_process_details
; 
 SADABS
 R.H. Blessing, Acta Cryst. (1995) A51 33-38 
;
_exptl_crystal_colour orange
_exptl_crystal_density_diffrn 1.202
_exptl_crystal_description block
_exptl_crystal_F_000 1132
_exptl_crystal_size_max 0.253
_exptl_crystal_size_mid 0.235
_exptl_crystal_size_min 0.154
_refine_diff_density_max 0.749
_refine_diff_density_min -0.577
_refine_diff_density_rms 0.047
_refine_ls_extinction_method none
_refine_ls_goodness_of_fit_ref 1.025
_refine_ls_hydrogen_treatment constr
_refine_ls_matrix_type full
_refine_ls_number_parameters 674
_refine_ls_number_reflns 12804
_refine_ls_number_restraints 47
_refine_ls_restrained_S_all 1.024
_refine_ls_R_factor_all 0.0298
_refine_ls_R_factor_gt 0.0291
_refine_ls_shift/su_max 0.004
_refine_ls_shift/su_mean 0.000
_refine_ls_structure_factor_coef Fsqd
_refine_ls_weighting_details 'w=1/[\s^2^(Fo^2^)+(0.0396P)^2^+1.6627P] where P=(Fo^2^+2Fc^2^)/3'
_refine_ls_weighting_scheme calc
_refine_ls_wR_factor_gt 0.0768
_refine_ls_wR_factor_ref 0.0775
_reflns_Friedel_coverage 0.000
_reflns_number_gt 12396
_reflns_number_total 12804
_reflns_threshold_expression 'I > 2\s(I)'
_cod_data_source_file d2dt01335e2.cif
_cod_data_source_block jus_237m
_cod_depositor_comments
;
The following automatic conversions were performed:

data item '_atom_sites_solution_secondary' value 'diffmap' was
changed to 'difmap'.

Automatic conversion script
Id: cif_fix_values 7556 2019-12-06 15:28:31Z antanas 
;
_cod_database_code 7710247
_shelx_shelxl_version_number 2017/1
_shelx_space_group_comment
;
The symmetry employed for this shelxl refinement is uniquely defined
by the following loop, which should always be used as a source of
symmetry information in preference to the above space-group names.
They are only intended as comments.
;
_shelx_estimated_absorpt_t_min 0.683
_shelx_estimated_absorpt_t_max 0.787

loop_
_space_group_symop_operation_xyz
'x, y, z'
'-x, -y, -z'

loop_
_atom_site_label
_atom_site_type_symbol
_atom_site_fract_x
_atom_site_fract_y
_atom_site_fract_z
_atom_site_U_iso_or_equiv
_atom_site_adp_type
_atom_site_occupancy
_atom_site_site_symmetry_order
_atom_site_calc_flag
_atom_site_refinement_flags_posn
_atom_site_refinement_flags_adp
_atom_site_refinement_flags_occupancy
_atom_site_disorder_assembly
_atom_site_disorder_group
Ga1 Ga 0.75773(2) 0.19345(2) 0.73871(2) 0.01831(5) Uani 1 1 d . . . . .
Ga2 Ga 0.40442(2) 0.41568(2) 0.70061(2) 0.01865(5) Uani 1 1 d . . . . .
Si1 Si 0.53965(3) 0.23231(3) 0.74411(2) 0.02659(8) Uani 1 1 d . . . . .
O1 O 0.49389(12) 0.25787(14) 0.88747(7) 0.0664(5) Uani 1 1 d . . . . .
N1 N 0.84282(10) 0.08645(9) 0.81885(5) 0.0217(2) Uani 1 1 d . . . . .
N2 N 0.84139(10) 0.09119(8) 0.67155(5) 0.0194(2) Uani 1 1 d . . . . .
N3 N 0.24791(10) 0.40679(8) 0.67856(5) 0.0193(2) Uani 1 1 d . . . . .
N4 N 0.31440(11) 0.53130(9) 0.75797(6) 0.0229(2) Uani 1 1 d . . . . .
C1 C 0.96094(12) 0.02372(10) 0.80984(7) 0.0217(2) Uani 1 1 d . . . . .
C2 C 1.01589(11) 0.00357(10) 0.74543(7) 0.0208(2) Uani 1 1 d . . . . .
H2 H 1.103298 -0.028352 0.743689 0.025 Uiso 1 1 calc R U . . .
C3 C 0.95775(12) 0.02471(10) 0.68292(7) 0.0199(2) Uani 1 1 d . . . . .
C4 C 1.04204(13) -0.03051(12) 0.87108(7) 0.0294(3) Uani 1 1 d . . . . .
H4A H 1.121774 -0.081757 0.856435 0.044 Uiso 1 1 calc R U . . .
H4B H 1.002401 -0.068561 0.905011 0.044 Uiso 1 1 calc R U . . .
H4C H 1.054509 0.023638 0.891514 0.044 Uiso 1 1 calc R U . . .
C5 C 1.03515(13) -0.03464(11) 0.62708(7) 0.0257(3) Uani 1 1 d . . . . .
H5A H 0.993345 -0.073882 0.610869 0.039 Uiso 1 1 calc R U . . .
H5B H 1.115270 -0.085376 0.645071 0.039 Uiso 1 1 calc R U . . .
H5C H 1.047193 0.016708 0.588966 0.039 Uiso 1 1 calc R U . . .
C6 C 0.78769(12) 0.08227(11) 0.88677(7) 0.0265(3) Uani 1 1 d . . . . .
C7 C 0.78575(13) 0.15290(12) 0.92940(7) 0.0301(3) Uani 1 1 d . . . . .
C8 C 0.72878(15) 0.14740(15) 0.99448(8) 0.0386(4) Uani 1 1 d . . . . .
H8 H 0.725894 0.195030 1.024166 0.046 Uiso 1 1 calc R U . . .
C9 C 0.67687(15) 0.07343(16) 1.01582(8) 0.0455(5) Uani 1 1 d . . . . .
H9 H 0.638805 0.070483 1.060096 0.055 Uiso 1 1 calc R U . . .
C10 C 0.67978(15) 0.00389(16) 0.97349(9) 0.0432(4) Uani 1 1 d . . . . .
H10 H 0.643795 -0.046603 0.989083 0.052 Uiso 1 1 calc R U . . .
C11 C 0.73474(13) 0.00626(13) 0.90797(8) 0.0337(3) Uani 1 1 d . . . . .
C12 C 0.83989(16) 0.23627(13) 0.90779(7) 0.0339(3) Uani 1 1 d . . . . .
H12 H 0.890521 0.219381 0.864893 0.041 Uiso 1 1 calc R U . . .
C13 C 0.73632(19) 0.34828(14) 0.89122(8) 0.0444(4) Uani 1 1 d . . . . .
H13A H 0.772132 0.401909 0.878401 0.067 Uiso 1 1 calc R U . . .
H13B H 0.681677 0.364693 0.931596 0.067 Uiso 1 1 calc R U . . .
H13C H 0.689158 0.349635 0.853094 0.067 Uiso 1 1 calc R U . . .
C14 C 0.9245(2) 0.23416(18) 0.96189(8) 0.0471(4) Uani 1 1 d . . . . .
H14A H 0.990309 0.162378 0.970948 0.071 Uiso 1 1 calc R U . . .
H14B H 0.876633 0.251970 1.004278 0.071 Uiso 1 1 calc R U . . .
H14C H 0.960557 0.286798 0.945015 0.071 Uiso 1 1 calc R U . . .
C15 C 0.73869(15) -0.07287(14) 0.86293(9) 0.0394(4) Uani 1 1 d . . . . .
H15 H 0.759050 -0.045808 0.815051 0.047 Uiso 1 1 calc R U . . .
C16 C 0.8394(2) -0.18383(18) 0.88418(14) 0.0613(6) Uani 1 1 d . . . . .
H16A H 0.839993 -0.232503 0.853830 0.092 Uiso 1 1 calc R U . . .
H16B H 0.823256 -0.211687 0.931524 0.092 Uiso 1 1 calc R U . . .
H16C H 0.919472 -0.178477 0.880820 0.092 Uiso 1 1 calc R U . . .
C17 C 0.61614(19) -0.08283(18) 0.86184(15) 0.0623(6) Uani 1 1 d . . . . .
H17A H 0.552279 -0.012254 0.845901 0.093 Uiso 1 1 calc R U . . .
H17B H 0.594005 -0.109973 0.908125 0.093 Uiso 1 1 calc R U . . .
H17C H 0.623204 -0.132665 0.830809 0.093 Uiso 1 1 calc R U . . .
C18 C 0.79045(12) 0.09814(10) 0.60698(7) 0.0223(3) Uani 1 1 d . . . . .
C19 C 0.81086(12) 0.16414(11) 0.54830(7) 0.0241(3) Uani 1 1 d . . . . .
C20 C 0.76259(13) 0.16615(13) 0.48643(7) 0.0300(3) Uani 1 1 d . . . . .
H20 H 0.773557 0.211835 0.446658 0.036 Uiso 1 1 calc R U . . .
C21 C 0.69920(13) 0.10296(14) 0.48200(8) 0.0347(3) Uani 1 1 d . . . . .
H21 H 0.669807 0.103393 0.439172 0.042 Uiso 1 1 calc R U . . .
C22 C 0.67892(13) 0.03952(13) 0.53984(9) 0.0337(3) Uani 1 1 d . . . . .
H22 H 0.635099 -0.003487 0.536472 0.040 Uiso 1 1 calc R U . . .
C23 C 0.72150(12) 0.03707(11) 0.60348(8) 0.0270(3) Uani 1 1 d . . . . .
C24 C 0.88326(14) 0.23268(11) 0.54891(7) 0.0269(3) Uani 1 1 d . . . . .
H24 H 0.918732 0.215793 0.595278 0.032 Uiso 1 1 calc R U . . .
C25 C 0.98966(16) 0.21020(14) 0.49552(7) 0.0339(3) Uani 1 1 d . . . . .
H25A H 0.956392 0.231633 0.449432 0.051 Uiso 1 1 calc R U . . .
H25B H 1.042411 0.133420 0.502513 0.051 Uiso 1 1 calc R U . . .
H25C H 1.038101 0.251210 0.500525 0.051 Uiso 1 1 calc R U . . .
C26 C 0.79919(19) 0.35208(13) 0.53599(9) 0.0417(4) Uani 1 1 d . . . . .
H26A H 0.770260 0.371931 0.488957 0.063 Uiso 1 1 calc R U . . .
H26B H 0.845062 0.394499 0.542561 0.063 Uiso 1 1 calc R U . . .
H26C H 0.728418 0.366292 0.568177 0.063 Uiso 1 1 calc R U . . .
C27 C 0.69405(14) -0.03139(12) 0.66643(9) 0.0328(3) Uani 1 1 d . . . . .
H27 H 0.706423 -0.004743 0.707449 0.039 Uiso 1 1 calc R U . . .
C28 C 0.7830(2) -0.14889(14) 0.67103(12) 0.0519(5) Uani 1 1 d . . . . .
H28A H 0.775098 -0.176950 0.630706 0.078 Uiso 1 1 calc R U . . .
H28B H 0.763569 -0.190561 0.712525 0.078 Uiso 1 1 calc R U . . .
H28C H 0.867568 -0.154556 0.672791 0.078 Uiso 1 1 calc R U . . .
C29 C 0.55982(17) -0.01901(17) 0.66915(12) 0.0520(5) Uani 1 1 d . . . . .
H29A H 0.505375 0.057348 0.663382 0.078 Uiso 1 1 calc R U . . .
H29B H 0.541419 -0.055048 0.713486 0.078 Uiso 1 1 calc R U . . .
H29C H 0.546767 -0.051420 0.632303 0.078 Uiso 1 1 calc R U . . .
C30 C 0.14807(12) 0.49658(11) 0.66803(6) 0.0230(3) Uani 1 1 d . . . . .
C31 C 0.13736(13) 0.59363(11) 0.68675(7) 0.0269(3) Uani 1 1 d . . . . .
H31 H 0.074459 0.657091 0.665349 0.032 Uiso 1 1 calc R U . . .
C32 C 0.20862(14) 0.60732(11) 0.73317(7) 0.0268(3) Uani 1 1 d . . . . .
C33 C 0.03747(13) 0.49826(13) 0.63597(8) 0.0311(3) Uani 1 1 d . . . . .
H33A H 0.055514 0.492883 0.587258 0.047 Uiso 1 1 calc R U . . .
H33B H -0.033151 0.565493 0.640851 0.047 Uiso 1 1 calc R U . . .
H33C H 0.018183 0.437498 0.658971 0.047 Uiso 1 1 calc R U . . .
C34 C 0.16008(17) 0.71694(12) 0.75521(9) 0.0388(4) Uani 1 1 d . . . . .
H34A H 0.211860 0.755096 0.734442 0.058 Uiso 1 1 calc R U . . .
H34B H 0.161694 0.708386 0.805219 0.058 Uiso 1 1 calc R U . . .
H34C H 0.075332 0.758158 0.740216 0.058 Uiso 1 1 calc R U . . .
C35 C 0.24505(11) 0.30747(10) 0.66738(7) 0.0206(2) Uani 1 1 d . . . . .
C36 C 0.26349(12) 0.27984(11) 0.60157(7) 0.0225(3) Uani 1 1 d . . . . .
C37 C 0.25694(13) 0.18334(11) 0.59387(8) 0.0278(3) Uani 1 1 d . . . . .
H37 H 0.268886 0.163201 0.549649 0.033 Uiso 1 1 calc R U . . .
C38 C 0.23343(14) 0.11707(12) 0.64941(9) 0.0324(3) Uani 1 1 d . . . . .
H38 H 0.227047 0.053039 0.642997 0.039 Uiso 1 1 calc R U . . .
C39 C 0.21919(14) 0.14392(12) 0.71438(8) 0.0310(3) Uani 1 1 d . . . . .
H39 H 0.204805 0.097153 0.752436 0.037 Uiso 1 1 calc R U . . .
C40 C 0.22564(12) 0.23862(11) 0.72486(7) 0.0247(3) Uani 1 1 d . . . . .
C41 C 0.29410(12) 0.34826(11) 0.53954(7) 0.0239(3) Uani 1 1 d . . . . .
H41 H 0.283237 0.417830 0.553076 0.029 Uiso 1 1 calc R U . . .
C42 C 0.42792(14) 0.29246(13) 0.51636(8) 0.0331(3) Uani 1 1 d . . . . .
H42A H 0.438861 0.226740 0.499511 0.050 Uiso 1 1 calc R U . . .
H42B H 0.481603 0.274277 0.555103 0.050 Uiso 1 1 calc R U . . .
H42C H 0.449269 0.340499 0.479577 0.050 Uiso 1 1 calc R U . . .
C43 C 0.20980(15) 0.37264(12) 0.47967(7) 0.0313(3) Uani 1 1 d . . . . .
H43A H 0.229139 0.420659 0.441982 0.047 Uiso 1 1 calc R U . . .
H43B H 0.123736 0.407249 0.494791 0.047 Uiso 1 1 calc R U . . .
H43C H 0.222655 0.305588 0.463974 0.047 Uiso 1 1 calc R U . . .
C44 C 0.21103(13) 0.26809(12) 0.79621(7) 0.0276(3) Uani 1 1 d . . . . .
H44 H 0.265318 0.307145 0.797454 0.033 Uiso 1 1 calc R U . . .
C45 C 0.07908(14) 0.34497(14) 0.81120(8) 0.0349(3) Uani 1 1 d . . . . .
H45A H 0.057941 0.411653 0.778384 0.052 Uiso 1 1 calc R U . . .
H45B H 0.072773 0.360972 0.857818 0.052 Uiso 1 1 calc R U . . .
H45C H 0.022146 0.311463 0.807001 0.052 Uiso 1 1 calc R U . . .
C46 C 0.25257(17) 0.17036(14) 0.85276(8) 0.0398(4) Uani 1 1 d . . . . .
H46A H 0.192998 0.136858 0.858460 0.060 Uiso 1 1 calc R U . . .
H46B H 0.257743 0.193056 0.895853 0.060 Uiso 1 1 calc R U . . .
H46C H 0.333597 0.118542 0.840200 0.060 Uiso 1 1 calc R U . . .
C47 C 0.36413(14) 0.55248(10) 0.81477(7) 0.0261(3) Uani 1 1 d . . . . .
C48 C 0.44389(16) 0.60560(12) 0.80226(8) 0.0328(3) Uani 1 1 d . . . . .
C49 C 0.48549(17) 0.62992(13) 0.85808(9) 0.0375(4) Uani 1 1 d D . . . .
H49 H 0.541357 0.664421 0.850266 0.045 Uiso 1 1 calc R U . . .
C50 C 0.44659(17) 0.60454(14) 0.92384(9) 0.0400(4) Uani 1 1 d . . . . .
H50 H 0.473882 0.622900 0.961117 0.048 Uiso 1 1 calc R U . . .
C51 C 0.36764(16) 0.55223(14) 0.93545(8) 0.0379(4) Uani 1 1 d . . . . .
H51 H 0.341747 0.534457 0.981136 0.045 Uiso 1 1 calc R U . . .
C52 C 0.32467(14) 0.52465(12) 0.88194(7) 0.0297(3) Uani 1 1 d . . . . .
C53 C 0.4834(2) 0.64063(17) 0.73054(10) 0.0360(5) Uani 0.908(4) 1 d D . P A 1
H53 H 0.434575 0.627998 0.697470 0.043 Uiso 0.908(4) 1 calc R U P A 1
C54 C 0.6190(2) 0.5712(2) 0.71894(11) 0.0533(6) Uani 0.908(4) 1 d D . P A 1
H54A H 0.644571 0.591371 0.671874 0.080 Uiso 0.908(4) 1 calc R U P A 1
H54B H 0.631194 0.495543 0.726426 0.080 Uiso 0.908(4) 1 calc R U P A 1
H54C H 0.668525 0.582179 0.751078 0.080 Uiso 0.908(4) 1 calc R U P A 1
C55 C 0.4611(3) 0.76017(19) 0.71656(13) 0.0655(8) Uani 0.908(4) 1 d D . P A 1
H55A H 0.481554 0.780049 0.668428 0.098 Uiso 0.908(4) 1 calc R U P A 1
H55B H 0.513105 0.773186 0.746035 0.098 Uiso 0.908(4) 1 calc R U P A 1
H55C H 0.374353 0.803452 0.726301 0.098 Uiso 0.908(4) 1 calc R U P A 1
C53' C 0.5438(15) 0.6019(13) 0.7338(6) 0.023(4) Uani 0.092(4) 1 d D U P A 2
H53' H 0.554526 0.537206 0.713856 0.028 Uiso 0.092(4) 1 calc R U P A 2
C54' C 0.6730(14) 0.5957(15) 0.7403(9) 0.034(4) Uani 0.092(4) 1 d D U P A 2
H54D H 0.725956 0.522769 0.760756 0.051 Uiso 0.092(4) 1 calc R U P A 2
H54E H 0.669989 0.646570 0.769609 0.051 Uiso 0.092(4) 1 calc R U P A 2
H54F H 0.706268 0.613587 0.694859 0.051 Uiso 0.092(4) 1 calc R U P A 2
C55' C 0.4713(16) 0.6981(14) 0.6821(10) 0.041(5) Uani 0.092(4) 1 d D U P A 2
H55D H 0.517794 0.695816 0.638351 0.061 Uiso 0.092(4) 1 calc R U P A 2
H55E H 0.457666 0.764305 0.699092 0.061 Uiso 0.092(4) 1 calc R U P A 2
H55F H 0.391829 0.696108 0.675345 0.061 Uiso 0.092(4) 1 calc R U P A 2
C56 C 0.23382(15) 0.47064(13) 0.89766(8) 0.0338(3) Uani 1 1 d . . . . .
H56 H 0.244600 0.426540 0.860989 0.041 Uiso 1 1 calc R U . . .
C57 C 0.10011(17) 0.55314(16) 0.89681(10) 0.0454(4) Uani 1 1 d . . . . .
H57A H 0.079875 0.591623 0.850121 0.068 Uiso 1 1 calc R U . . .
H57B H 0.090126 0.604319 0.927454 0.068 Uiso 1 1 calc R U . . .
H57C H 0.044929 0.516190 0.912319 0.068 Uiso 1 1 calc R U . . .
C58 C 0.25451(19) 0.39589(16) 0.96653(9) 0.0455(4) Uani 1 1 d . . . . .
H58A H 0.202699 0.355076 0.970438 0.068 Uiso 1 1 calc R U . . .
H58B H 0.232844 0.438492 1.003806 0.068 Uiso 1 1 calc R U . . .
H58C H 0.341225 0.346207 0.969471 0.068 Uiso 1 1 calc R U . . .
C59 C 0.83881(13) 0.29678(11) 0.71875(7) 0.0236(3) Uani 1 1 d . . . . .
H59A H 0.927833 0.257495 0.713004 0.035 Uiso 1 1 calc R U . . .
H59B H 0.822151 0.337249 0.756836 0.035 Uiso 1 1 calc R U . . .
H59C H 0.806379 0.346495 0.676565 0.035 Uiso 1 1 calc R U . . .
C60 C 0.45678(14) 0.48646(12) 0.61395(7) 0.0279(3) Uani 1 1 d . . . . .
H60A H 0.472192 0.442145 0.578065 0.042 Uiso 1 1 calc R U . . .
H60B H 0.532294 0.494934 0.621358 0.042 Uiso 1 1 calc R U . . .
H60C H 0.391620 0.557133 0.599811 0.042 Uiso 1 1 calc R U . . .
C61 C 0.51776(14) 0.25245(14) 0.83071(8) 0.0394(4) Uani 1 1 d . . . . .

loop_
_atom_site_aniso_label
_atom_site_aniso_U_11
_atom_site_aniso_U_22
_atom_site_aniso_U_33
_atom_site_aniso_U_23
_atom_site_aniso_U_13
_atom_site_aniso_U_12
Ga1 0.01766(8) 0.01790(8) 0.01724(8) 0.00126(6) -0.00324(6) -0.00597(6)
Ga2 0.02062(8) 0.01642(8) 0.01930(8) 0.00099(6) -0.00642(6) -0.00801(6)
Si1 0.01818(17) 0.01978(17) 0.0381(2) 0.00412(15) -0.00602(14) -0.00628(13)
O1 0.0359(7) 0.0873(11) 0.0328(7) 0.0080(7) 0.0004(5) 0.0117(7)
N1 0.0179(5) 0.0236(5) 0.0186(5) 0.0045(4) -0.0012(4) -0.0063(4)
N2 0.0193(5) 0.0175(5) 0.0212(5) -0.0004(4) -0.0032(4) -0.0076(4)
N3 0.0199(5) 0.0188(5) 0.0190(5) 0.0003(4) -0.0058(4) -0.0075(4)
N4 0.0310(6) 0.0165(5) 0.0198(5) 0.0003(4) -0.0093(4) -0.0075(4)
C1 0.0187(6) 0.0206(6) 0.0228(6) 0.0046(5) -0.0031(5) -0.0074(5)
C2 0.0167(5) 0.0190(6) 0.0246(6) 0.0010(5) -0.0013(5) -0.0067(5)
C3 0.0205(6) 0.0153(5) 0.0241(6) -0.0001(5) -0.0004(5) -0.0086(5)
C4 0.0203(6) 0.0347(7) 0.0238(6) 0.0064(6) -0.0043(5) -0.0051(5)
C5 0.0241(6) 0.0228(6) 0.0274(7) -0.0050(5) -0.0020(5) -0.0058(5)
C6 0.0174(6) 0.0302(7) 0.0204(6) 0.0099(5) -0.0010(5) -0.0036(5)
C7 0.0254(7) 0.0350(8) 0.0178(6) 0.0064(5) -0.0002(5) -0.0043(6)
C8 0.0305(8) 0.0481(9) 0.0200(7) 0.0059(6) 0.0024(6) -0.0037(7)
C9 0.0287(8) 0.0602(11) 0.0264(8) 0.0160(7) 0.0058(6) -0.0073(7)
C10 0.0281(8) 0.0537(10) 0.0354(9) 0.0205(8) 0.0005(6) -0.0155(7)
C11 0.0212(6) 0.0366(8) 0.0324(8) 0.0148(6) -0.0033(5) -0.0082(6)
C12 0.0462(9) 0.0379(8) 0.0153(6) -0.0017(6) 0.0029(6) -0.0163(7)
C13 0.0643(12) 0.0360(9) 0.0238(7) -0.0042(6) 0.0064(7) -0.0126(8)
C14 0.0665(12) 0.0663(12) 0.0188(7) -0.0040(7) -0.0001(7) -0.0382(10)
C15 0.0350(8) 0.0382(9) 0.0429(9) 0.0140(7) -0.0038(7) -0.0203(7)
C16 0.0414(10) 0.0487(12) 0.0844(16) -0.0058(11) -0.0089(10) -0.0085(9)
C17 0.0356(10) 0.0507(12) 0.1009(19) 0.0011(12) -0.0111(10) -0.0209(9)
C18 0.0205(6) 0.0200(6) 0.0252(6) -0.0058(5) -0.0047(5) -0.0049(5)
C19 0.0234(6) 0.0231(6) 0.0227(6) -0.0059(5) -0.0039(5) -0.0043(5)
C20 0.0255(7) 0.0357(8) 0.0238(7) -0.0104(6) -0.0041(5) -0.0039(6)
C21 0.0234(7) 0.0468(9) 0.0329(8) -0.0218(7) -0.0050(6) -0.0053(6)
C22 0.0219(7) 0.0379(8) 0.0456(9) -0.0224(7) -0.0029(6) -0.0093(6)
C23 0.0200(6) 0.0238(6) 0.0373(8) -0.0103(6) -0.0029(5) -0.0059(5)
C24 0.0383(8) 0.0247(7) 0.0183(6) -0.0002(5) -0.0066(5) -0.0132(6)
C25 0.0447(9) 0.0415(8) 0.0224(7) -0.0003(6) -0.0029(6) -0.0257(7)
C26 0.0637(11) 0.0255(7) 0.0310(8) -0.0011(6) -0.0155(7) -0.0109(7)
C27 0.0275(7) 0.0278(7) 0.0472(9) -0.0065(6) -0.0028(6) -0.0147(6)
C28 0.0511(11) 0.0281(8) 0.0671(13) -0.0018(8) -0.0013(9) -0.0087(8)
C29 0.0352(9) 0.0508(11) 0.0750(14) 0.0035(10) -0.0055(9) -0.0268(8)
C30 0.0224(6) 0.0247(6) 0.0176(6) 0.0007(5) -0.0066(5) -0.0054(5)
C31 0.0292(7) 0.0189(6) 0.0241(6) 0.0019(5) -0.0099(5) -0.0012(5)
C32 0.0352(7) 0.0164(6) 0.0235(6) 0.0010(5) -0.0074(5) -0.0052(5)
C33 0.0227(6) 0.0341(8) 0.0313(7) -0.0049(6) -0.0110(5) -0.0038(6)
C34 0.0500(10) 0.0185(7) 0.0401(9) -0.0054(6) -0.0162(7) -0.0020(6)
C35 0.0169(5) 0.0203(6) 0.0258(6) -0.0008(5) -0.0063(5) -0.0086(5)
C36 0.0188(6) 0.0225(6) 0.0263(6) -0.0017(5) -0.0066(5) -0.0080(5)
C37 0.0276(7) 0.0266(7) 0.0324(7) -0.0070(6) -0.0059(5) -0.0120(6)
C38 0.0337(8) 0.0266(7) 0.0441(9) -0.0047(6) -0.0058(6) -0.0186(6)
C39 0.0320(7) 0.0303(7) 0.0361(8) 0.0020(6) -0.0040(6) -0.0202(6)
C40 0.0214(6) 0.0269(7) 0.0276(7) 0.0006(5) -0.0052(5) -0.0123(5)
C41 0.0257(6) 0.0223(6) 0.0231(6) -0.0029(5) -0.0044(5) -0.0084(5)
C42 0.0296(7) 0.0313(7) 0.0360(8) -0.0055(6) 0.0031(6) -0.0106(6)
C43 0.0391(8) 0.0300(7) 0.0250(7) -0.0030(6) -0.0097(6) -0.0124(6)
C44 0.0279(7) 0.0330(7) 0.0249(7) 0.0024(5) -0.0039(5) -0.0172(6)
C45 0.0303(7) 0.0479(9) 0.0284(7) -0.0045(6) 0.0003(6) -0.0184(7)
C46 0.0481(10) 0.0415(9) 0.0303(8) 0.0084(7) -0.0074(7) -0.0227(8)
C47 0.0361(7) 0.0173(6) 0.0229(6) -0.0012(5) -0.0114(5) -0.0071(5)
C48 0.0489(9) 0.0243(7) 0.0294(7) -0.0012(6) -0.0122(6) -0.0174(6)
C49 0.0492(9) 0.0290(7) 0.0394(9) -0.0069(6) -0.0148(7) -0.0172(7)
C50 0.0491(10) 0.0374(8) 0.0333(8) -0.0115(7) -0.0171(7) -0.0107(7)
C51 0.0461(9) 0.0402(9) 0.0247(7) -0.0087(6) -0.0085(6) -0.0112(7)
C52 0.0354(8) 0.0253(7) 0.0240(7) -0.0048(5) -0.0077(6) -0.0059(6)
C53 0.0504(13) 0.0339(11) 0.0339(10) 0.0034(8) -0.0126(9) -0.0281(10)
C54 0.0485(14) 0.0820(17) 0.0379(11) -0.0006(11) -0.0035(10) -0.0377(13)
C55 0.119(2) 0.0454(13) 0.0553(14) 0.0131(10) -0.0306(14) -0.0580(15)
C53' 0.024(7) 0.030(7) 0.026(6) -0.008(5) -0.007(5) -0.017(5)
C54' 0.034(7) 0.048(9) 0.032(8) -0.003(7) -0.011(6) -0.028(7)
C55' 0.048(9) 0.037(9) 0.040(9) 0.015(7) -0.011(7) -0.026(7)
C56 0.0395(8) 0.0358(8) 0.0253(7) -0.0067(6) -0.0005(6) -0.0135(7)
C57 0.0393(9) 0.0491(10) 0.0442(10) -0.0101(8) -0.0018(7) -0.0126(8)
C58 0.0508(10) 0.0487(10) 0.0319(8) -0.0022(7) 0.0036(7) -0.0174(8)
C59 0.0318(7) 0.0264(6) 0.0185(6) -0.0025(5) -0.0002(5) -0.0180(6)
C60 0.0337(7) 0.0299(7) 0.0242(6) 0.0039(5) -0.0055(5) -0.0192(6)
C61 0.0216(7) 0.0428(9) 0.0338(8) 0.0085(7) -0.0020(6) 0.0018(6)

loop_
_atom_type_symbol
_atom_type_description
_atom_type_scat_dispersion_real
_atom_type_scat_dispersion_imag
_atom_type_scat_source
C C 0.0181 0.0091 'International Tables Vol C Tables 4.2.6.8 and 6.1.1.4'
H H 0.0000 0.0000 'International Tables Vol C Tables 4.2.6.8 and 6.1.1.4'
Ga Ga -1.2846 0.7763 'International Tables Vol C Tables 4.2.6.8 and 6.1.1.4'
N N 0.0311 0.0180 'International Tables Vol C Tables 4.2.6.8 and 6.1.1.4'
O O 0.0492 0.0322 'International Tables Vol C Tables 4.2.6.8 and 6.1.1.4'
Si Si 0.2541 0.3302 'International Tables Vol C Tables 4.2.6.8 and 6.1.1.4'

loop_
_geom_angle_atom_site_label_1
_geom_angle_atom_site_label_2
_geom_angle_atom_site_label_3
_geom_angle
_geom_angle_site_symmetry_1
_geom_angle_site_symmetry_3
_geom_angle_publ_flag
C59 Ga1 N1 106.34(5) . . ?
C59 Ga1 N2 103.28(5) . . ?
N1 Ga1 N2 93.37(4) . . ?
C59 Ga1 Si1 128.06(4) . . ?
N1 Ga1 Si1 111.15(3) . . ?
N2 Ga1 Si1 108.90(3) . . ?
C60 Ga2 N4 106.47(5) . . ?
C60 Ga2 N3 105.09(5) . . ?
N4 Ga2 N3 92.52(5) . . ?
C60 Ga2 Si1 117.41(5) . . ?
N4 Ga2 Si1 125.32(3) . . ?
N3 Ga2 Si1 105.09(3) . . ?
C61 Si1 Ga1 95.16(5) . . ?
C61 Si1 Ga2 94.13(5) . . ?
Ga1 Si1 Ga2 116.105(16) . . ?
C1 N1 C6 118.84(11) . . ?
C1 N1 Ga1 117.27(8) . . ?
C6 N1 Ga1 123.50(8) . . ?
C3 N2 C18 118.23(11) . . ?
C3 N2 Ga1 116.96(9) . . ?
C18 N2 Ga1 123.95(8) . . ?
C30 N3 C35 119.50(11) . . ?
C30 N3 Ga2 118.45(9) . . ?
C35 N3 Ga2 121.76(8) . . ?
C32 N4 C47 116.64(11) . . ?
C32 N4 Ga2 115.92(9) . . ?
C47 N4 Ga2 126.10(9) . . ?
N1 C1 C2 123.21(12) . . ?
N1 C1 C4 119.90(12) . . ?
C2 C1 C4 116.88(12) . . ?
C1 C2 C3 128.07(12) . . ?
N2 C3 C2 124.15(12) . . ?
N2 C3 C5 119.75(12) . . ?
C2 C3 C5 116.09(11) . . ?
C7 C6 C11 121.63(13) . . ?
C7 C6 N1 120.32(13) . . ?
C11 C6 N1 118.04(14) . . ?
C6 C7 C8 118.29(15) . . ?
C6 C7 C12 122.88(12) . . ?
C8 C7 C12 118.82(15) . . ?
C9 C8 C7 120.64(18) . . ?
C10 C9 C8 120.57(15) . . ?
C9 C10 C11 121.20(16) . . ?
C10 C11 C6 117.67(17) . . ?
C10 C11 C15 120.00(15) . . ?
C6 C11 C15 122.31(14) . . ?
C7 C12 C14 112.09(13) . . ?
C7 C12 C13 110.06(14) . . ?
C14 C12 C13 111.11(15) . . ?
C11 C15 C17 113.02(16) . . ?
C11 C15 C16 111.62(16) . . ?
C17 C15 C16 109.40(16) . . ?
C19 C18 C23 120.64(12) . . ?
C19 C18 N2 120.28(12) . . ?
C23 C18 N2 119.07(12) . . ?
C20 C19 C18 118.32(13) . . ?
C20 C19 C24 118.53(13) . . ?
C18 C19 C24 123.15(12) . . ?
C21 C20 C19 121.35(15) . . ?
C22 C21 C20 119.75(14) . . ?
C21 C22 C23 121.33(14) . . ?
C22 C23 C18 118.52(14) . . ?
C22 C23 C27 119.76(13) . . ?
C18 C23 C27 121.72(13) . . ?
C19 C24 C26 110.80(13) . . ?
C19 C24 C25 112.32(12) . . ?
C26 C24 C25 109.00(13) . . ?
C23 C27 C28 111.59(14) . . ?
C23 C27 C29 111.37(14) . . ?
C28 C27 C29 111.52(15) . . ?
N3 C30 C31 123.04(12) . . ?
N3 C30 C33 120.32(12) . . ?
C31 C30 C33 116.63(12) . . ?
C32 C31 C30 127.53(12) . . ?
N4 C32 C31 124.31(12) . . ?
N4 C32 C34 119.55(13) . . ?
C31 C32 C34 116.13(13) . . ?
C36 C35 C40 121.30(12) . . ?
C36 C35 N3 120.79(11) . . ?
C40 C35 N3 117.89(12) . . ?
C35 C36 C37 118.03(12) . . ?
C35 C36 C41 122.50(12) . . ?
C37 C36 C41 119.43(12) . . ?
C38 C37 C36 121.21(14) . . ?
C37 C38 C39 120.02(13) . . ?
C38 C39 C40 121.01(14) . . ?
C39 C40 C35 118.35(13) . . ?
C39 C40 C44 121.22(13) . . ?
C35 C40 C44 120.43(12) . . ?
C36 C41 C42 110.14(11) . . ?
C36 C41 C43 112.24(11) . . ?
C42 C41 C43 109.45(12) . . ?
C40 C44 C46 113.22(13) . . ?
C40 C44 C45 111.78(12) . . ?
C46 C44 C45 110.38(13) . . ?
C48 C47 C52 120.93(13) . . ?
C48 C47 N4 120.09(13) . . ?
C52 C47 N4 118.86(13) . . ?
C47 C48 C49 118.81(15) . . ?
C47 C48 C53 122.04(14) . . ?
C49 C48 C53 119.12(15) . . ?
C47 C48 C53' 126.6(5) . . ?
C49 C48 C53' 109.9(5) . . ?
C50 C49 C48 120.95(16) . . ?
C49 C50 C51 119.61(14) . . ?
C50 C51 C52 121.90(16) . . ?
C51 C52 C47 117.78(15) . . ?
C51 C52 C56 119.53(14) . . ?
C47 C52 C56 122.64(13) . . ?
C48 C53 C54 108.91(16) . . ?
C48 C53 C55 112.80(19) . . ?
C54 C53 C55 110.5(2) . . ?
C55' C53' C54' 111.1(12) . . ?
C55' C53' C48 104.2(12) . . ?
C54' C53' C48 122.8(10) . . ?
C52 C56 C58 113.32(14) . . ?
C52 C56 C57 111.70(14) . . ?
C58 C56 C57 108.33(14) . . ?
O1 C61 Si1 170.82(19) . . ?

loop_
_geom_bond_atom_site_label_1
_geom_bond_atom_site_label_2
_geom_bond_distance
_geom_bond_site_symmetry_2
_geom_bond_publ_flag
Ga1 C59 1.9898(13) . ?
Ga1 N1 1.9963(11) . ?
Ga1 N2 2.0130(11) . ?
Ga1 Si1 2.4213(4) . ?
Ga2 C60 1.9923(14) . ?
Ga2 N4 2.0082(11) . ?
Ga2 N3 2.0105(11) . ?
Ga2 Si1 2.4314(4) . ?
Si1 C61 1.7703(18) . ?
O1 C61 1.144(2) . ?
N1 C1 1.3320(17) . ?
N1 C6 1.4422(16) . ?
N2 C3 1.3279(16) . ?
N2 C18 1.4441(16) . ?
N3 C30 1.3228(17) . ?
N3 C35 1.4439(16) . ?
N4 C32 1.3374(18) . ?
N4 C47 1.4510(16) . ?
C1 C2 1.3994(18) . ?
C1 C4 1.5115(18) . ?
C2 C3 1.4075(18) . ?
C3 C5 1.5059(18) . ?
C6 C7 1.397(2) . ?
C6 C11 1.414(2) . ?
C7 C8 1.4027(19) . ?
C7 C12 1.514(2) . ?
C8 C9 1.381(3) . ?
C9 C10 1.377(3) . ?
C10 C11 1.398(2) . ?
C11 C15 1.519(3) . ?
C12 C14 1.533(2) . ?
C12 C13 1.538(2) . ?
C15 C17 1.521(2) . ?
C15 C16 1.527(3) . ?
C18 C19 1.4077(19) . ?
C18 C23 1.4090(19) . ?
C19 C20 1.3992(19) . ?
C19 C24 1.519(2) . ?
C20 C21 1.384(2) . ?
C21 C22 1.376(3) . ?
C22 C23 1.398(2) . ?
C23 C27 1.516(2) . ?
C24 C26 1.530(2) . ?
C24 C25 1.535(2) . ?
C27 C28 1.527(2) . ?
C27 C29 1.532(2) . ?
C30 C31 1.410(2) . ?
C30 C33 1.5082(18) . ?
C31 C32 1.399(2) . ?
C32 C34 1.5171(19) . ?
C35 C36 1.4006(19) . ?
C35 C40 1.4100(18) . ?
C36 C37 1.4032(19) . ?
C36 C41 1.5185(19) . ?
C37 C38 1.381(2) . ?
C38 C39 1.384(2) . ?
C39 C40 1.395(2) . ?
C40 C44 1.520(2) . ?
C41 C42 1.525(2) . ?
C41 C43 1.5333(19) . ?
C44 C46 1.530(2) . ?
C44 C45 1.532(2) . ?
C47 C48 1.397(2) . ?
C47 C52 1.408(2) . ?
C48 C49 1.404(2) . ?
C48 C53 1.511(2) . ?
C48 C53' 1.708(15) . ?
C49 C50 1.373(3) . ?
C50 C51 1.380(3) . ?
C51 C52 1.398(2) . ?
C52 C56 1.524(2) . ?
C53 C54 1.525(3) . ?
C53 C55 1.538(3) . ?
C53' C55' 1.520(13) . ?
C53' C54' 1.521(13) . ?
C56 C58 1.530(2) . ?
C56 C57 1.534(2) . ?
